data_4128337
loop_
_publ_author_name
'Zhang, Hai-Ning'
'Gao, Wen-Xi'
'Lin, Yue-Jian'
'Jin, Guo-Xin'

_publ_section_title
;
 Reversible Structural Transformation between a Molecular Solomon Link and
 an Unusual Unsymmetrical Trefoil Knot.
;
_journal_issue 40
_journal_name_full 'Journal of the American Chemical Society'
_journal_page_first 16057
_journal_page_last 16063
_journal_paper_doi 10.1021/jacs.9b08254
_journal_volume 141
_journal_year 2019
_chemical_formula_sum 'C44 H50 F6 Ir2 N8 O6 S2'
_chemical_formula_weight 1349.44
_space_group_crystal_system monoclinic
_space_group_IT_number 14
_space_group_name_Hall '-P 2yn'
_space_group_name_H-M_alt 'P 1 21/n 1'
_symmetry_space_group_name_Hall '-P 2yn'
_symmetry_space_group_name_H-M 'P 1 21/n 1'
_atom_sites_solution_hydrogens geom
_audit_creation_method SHELXL-2016/6
_cell_angle_alpha 90
_cell_angle_beta 91.560(2)
_cell_angle_gamma 90
_cell_formula_units_Z 2
_cell_length_a 9.0059(5)
_cell_length_b 23.0531(13)
_cell_length_c 11.8913(7)
_cell_measurement_reflns_used 1826
_cell_measurement_temperature 173(2)
_cell_measurement_theta_max 29.67
_cell_measurement_theta_min 3.34
_cell_volume 2467.9(2)
_computing_cell_refinement 'Bruker SAINT'
_computing_data_collection 'Bruker APEX2'
_computing_data_reduction 'Bruker SAINT'
_computing_molecular_graphics 'Bruker SHELXTL'
_computing_publication_material 'Bruker SHELXTL'
_computing_structure_refinement 'SHELXL-2016/6 (Sheldrick, 2016)'
_computing_structure_solution 'SHELXT 2014/5 (Sheldrick, 2014)'
_diffrn_ambient_temperature 173(2)
_diffrn_measured_fraction_theta_full 0.996
_diffrn_measured_fraction_theta_max 0.995
_diffrn_measurement_device_type 'Bruker APEX-II CCD'
_diffrn_measurement_method '\f and \w scans'
_diffrn_radiation_type GaK\a
_diffrn_radiation_wavelength 1.34138
_diffrn_reflns_av_R_equivalents 0.0589
_diffrn_reflns_av_unetI/netI 0.0609
_diffrn_reflns_Laue_measured_fraction_full 0.996
_diffrn_reflns_Laue_measured_fraction_max 0.995
_diffrn_reflns_limit_h_max 10
_diffrn_reflns_limit_h_min -10
_diffrn_reflns_limit_k_max 25
_diffrn_reflns_limit_k_min -28
_diffrn_reflns_limit_l_max 14
_diffrn_reflns_limit_l_min -13
_diffrn_reflns_number 13489
_diffrn_reflns_point_group_measured_fraction_full 0.996
_diffrn_reflns_point_group_measured_fraction_max 0.995
_diffrn_reflns_theta_full 53.594
_diffrn_reflns_theta_max 54.815
_diffrn_reflns_theta_min 3.640
_exptl_absorpt_coefficient_mu 7.779
_exptl_absorpt_correction_T_max 0.751
_exptl_absorpt_correction_T_min 0.210
_exptl_absorpt_correction_type multi-scan
_exptl_absorpt_process_details sadabs
_exptl_crystal_colour yellow
_exptl_crystal_density_diffrn 1.816
_exptl_crystal_description needle
_exptl_crystal_F_000 1316
_exptl_crystal_size_max 0.500
_exptl_crystal_size_mid 0.160
_exptl_crystal_size_min 0.120
_refine_diff_density_max 3.869
_refine_diff_density_min -5.286
_refine_diff_density_rms 0.389
_refine_ls_extinction_method none
_refine_ls_goodness_of_fit_ref 1.109
_refine_ls_hydrogen_treatment constr
_refine_ls_matrix_type full
_refine_ls_number_parameters 314
_refine_ls_number_reflns 4650
_refine_ls_number_restraints 0
_refine_ls_restrained_S_all 1.109
_refine_ls_R_factor_all 0.0726
_refine_ls_R_factor_gt 0.0705
_refine_ls_shift/su_max 0.001
_refine_ls_shift/su_mean 0.000
_refine_ls_structure_factor_coef Fsqd
_refine_ls_weighting_details 'w=1/[\s^2^(Fo^2^)+(0.1400P)^2^+3.4514P] where P=(Fo^2^+2Fc^2^)/3'
_refine_ls_weighting_scheme calc
_refine_ls_wR_factor_gt 0.1845
_refine_ls_wR_factor_ref 0.1878
_reflns_Friedel_coverage 0.000
_reflns_number_gt 4361
_reflns_number_total 4650
_reflns_threshold_expression 'I > 2\s(I)'
_cod_data_source_file ja9b08254_si_002.cif
_cod_data_source_block 1
_cod_database_code 4128337
_shelx_shelxl_version_number 2016/6
_shelx_space_group_comment
; 
The symmetry employed for this shelxl refinement is uniquely defined 
by the following loop, which should always be used as a source of 
symmetry information in preference to the above space-group names. 
They are only intended as comments. 
;
_shelx_estimated_absorpt_t_min 0.112
_shelx_estimated_absorpt_t_max 0.455

loop_
_space_group_symop_operation_xyz
'x, y, z'
'-x+1/2, y+1/2, -z+1/2'
'-x, -y, -z'
'x-1/2, -y-1/2, z-1/2'

loop_
_atom_site_label
_atom_site_type_symbol
_atom_site_fract_x
_atom_site_fract_y
_atom_site_fract_z
_atom_site_U_iso_or_equiv
_atom_site_adp_type
_atom_site_occupancy
_atom_site_site_symmetry_order
_atom_site_calc_flag
_atom_site_refinement_flags_posn
_atom_site_refinement_flags_adp
Ir1 Ir 0.38946(3) 0.41640(2) 0.15057(2) 0.0186(2) Uani 1 1 d . .
N1 N 0.5490(6) 0.4867(2) 0.1453(4) 0.0217(11) Uani 1 1 d . .
N2 N 0.6299(6) 0.5571(2) 0.0265(4) 0.0224(11) Uani 1 1 d . .
N3 N 0.5549(6) 0.3602(3) 0.1064(5) 0.0230(12) Uani 1 1 d . .
O1 O 0.6990(7) 0.2829(3) 0.3924(8) 0.068(2) Uani 1 1 d . .
O2 O 0.9531(8) 0.2640(3) 0.3469(7) 0.067(2) Uani 1 1 d . .
O3 O 0.8892(8) 0.2796(4) 0.5392(6) 0.070(2) Uani 1 1 d . .
S1 S 0.8517(2) 0.28843(8) 0.42220(17) 0.0334(4) Uani 1 1 d . .
F1 F 0.8087(6) 0.3984(3) 0.4768(5) 0.0528(13) Uani 1 1 d . .
F2 F 1.0304(6) 0.3771(3) 0.4260(6) 0.0724(19) Uani 1 1 d . .
F3 F 0.8498(7) 0.3838(2) 0.3033(5) 0.0640(15) Uani 1 1 d . .
C1 C 0.5450(7) 0.5119(3) 0.0445(5) 0.0229(13) Uani 1 1 d . .
C2 C 0.7008(7) 0.5660(3) 0.1306(6) 0.0242(13) Uani 1 1 d . .
C3 C 0.8014(8) 0.6079(3) 0.1679(6) 0.0289(14) Uani 1 1 d . .
H3 H 0.831977 0.638240 0.119659 0.035 Uiso 1 1 calc R U
C4 C 0.8556(9) 0.6039(4) 0.2776(6) 0.0352(16) Uani 1 1 d . .
H4 H 0.922833 0.632564 0.305673 0.042 Uiso 1 1 calc R U
C5 C 0.8125(8) 0.5578(3) 0.3494(6) 0.0287(14) Uani 1 1 d . .
H5 H 0.855897 0.554789 0.422879 0.034 Uiso 1 1 calc R U
C6 C 0.7084(7) 0.5174(3) 0.3135(5) 0.0272(14) Uani 1 1 d . .
H6 H 0.676715 0.487460 0.362362 0.033 Uiso 1 1 calc R U
C7 C 0.6509(7) 0.5216(3) 0.2036(5) 0.0229(13) Uani 1 1 d . .
C8 C 0.2580(7) 0.4512(3) 0.2834(5) 0.0253(13) Uani 1 1 d . .
C9 C 0.1610(7) 0.4323(3) 0.1925(6) 0.0260(14) Uani 1 1 d . .
C10 C 0.1842(7) 0.3706(3) 0.1771(6) 0.0243(14) Uani 1 1 d . .
C11 C 0.2910(7) 0.3526(3) 0.2602(5) 0.0197(12) Uani 1 1 d . .
C12 C 0.3417(7) 0.4015(3) 0.3248(6) 0.0240(13) Uani 1 1 d . .
C13 C 0.2664(10) 0.5102(3) 0.3340(7) 0.0390(18) Uani 1 1 d . .
H13A H 0.225445 0.509285 0.409508 0.058 Uiso 1 1 calc R U
H13B H 0.208997 0.537455 0.286799 0.058 Uiso 1 1 calc R U
H13C H 0.370309 0.522833 0.339051 0.058 Uiso 1 1 calc R U
C14 C 0.0549(9) 0.4697(4) 0.1290(7) 0.0432(19) Uani 1 1 d . .
H14A H -0.043253 0.466941 0.162283 0.065 Uiso 1 1 calc R U
H14B H 0.048201 0.456935 0.050407 0.065 Uiso 1 1 calc R U
H14C H 0.089288 0.510003 0.132246 0.065 Uiso 1 1 calc R U
C15 C 0.0958(8) 0.3317(3) 0.1034(6) 0.0324(15) Uani 1 1 d . .
H15A H 0.162461 0.306459 0.061772 0.049 Uiso 1 1 calc R U
H15B H 0.035640 0.354881 0.050152 0.049 Uiso 1 1 calc R U
H15C H 0.030438 0.307946 0.149125 0.049 Uiso 1 1 calc R U
C16 C 0.3429(8) 0.2909(3) 0.2775(6) 0.0273(14) Uani 1 1 d . .
H16A H 0.441953 0.290934 0.313722 0.041 Uiso 1 1 calc R U
H16B H 0.347188 0.271267 0.204479 0.041 Uiso 1 1 calc R U
H16C H 0.273375 0.270335 0.325374 0.041 Uiso 1 1 calc R U
C17 C 0.4420(8) 0.3978(4) 0.4257(6) 0.0287(14) Uani 1 1 d . .
H17A H 0.388165 0.380912 0.488293 0.043 Uiso 1 1 calc R U
H17B H 0.476492 0.436807 0.446545 0.043 Uiso 1 1 calc R U
H17C H 0.527650 0.373371 0.409031 0.043 Uiso 1 1 calc R U
C18 C 0.6301(7) 0.3214(3) 0.0955(6) 0.0289(15) Uani 1 1 d . .
C19 C 0.7229(8) 0.2700(4) 0.0828(8) 0.0410(18) Uani 1 1 d . .
H19A H 0.706458 0.243250 0.145237 0.061 Uiso 1 1 calc R U
H19B H 0.827666 0.281553 0.083101 0.061 Uiso 1 1 calc R U
H19C H 0.696950 0.250763 0.011445 0.061 Uiso 1 1 calc R U
C20 C 0.8883(9) 0.3650(4) 0.4071(7) 0.0375(18) Uani 1 1 d . .
C21 C 0.2002(14) 0.1441(4) 0.3021(11) 0.062(3) Uani 1 1 d . .
C22 C 0.0935(12) 0.1577(4) 0.2164(9) 0.056(2) Uani 1 1 d . .
H22A H 0.144305 0.168734 0.147753 0.085 Uiso 1 1 calc R U
H22B H 0.031645 0.190062 0.240969 0.085 Uiso 1 1 calc R U
H22C H 0.030626 0.123756 0.201101 0.085 Uiso 1 1 calc R U
N4 N 0.2864(13) 0.1330(5) 0.3723(10) 0.078(3) Uani 1 1 d . .

loop_
_atom_site_aniso_label
_atom_site_aniso_U_11
_atom_site_aniso_U_22
_atom_site_aniso_U_33
_atom_site_aniso_U_23
_atom_site_aniso_U_13
_atom_site_aniso_U_12
Ir1 0.0144(3) 0.0254(3) 0.0162(3) 0.00182(8) 0.00339(15) -0.00428(8)
N1 0.019(3) 0.028(3) 0.018(3) -0.001(2) 0.001(2) -0.007(2)
N2 0.020(3) 0.034(3) 0.012(2) 0.005(2) -0.0007(19) -0.009(2)
N3 0.011(2) 0.036(3) 0.022(3) -0.002(2) 0.006(2) -0.002(2)
O1 0.034(3) 0.057(4) 0.112(7) -0.002(4) -0.019(4) -0.009(3)
O2 0.078(5) 0.044(3) 0.080(5) -0.009(4) 0.029(4) 0.010(3)
O3 0.058(4) 0.105(6) 0.047(4) 0.040(4) 0.005(3) 0.016(4)
S1 0.0245(9) 0.0373(9) 0.0385(10) 0.0092(7) 0.0044(7) 0.0067(7)
F1 0.054(3) 0.060(3) 0.045(3) -0.020(3) 0.014(2) 0.000(3)
F2 0.039(3) 0.102(5) 0.077(4) -0.030(4) 0.019(3) -0.035(3)
F3 0.095(5) 0.055(3) 0.042(3) 0.015(2) 0.000(3) 0.003(3)
C1 0.023(3) 0.034(3) 0.011(3) 0.004(2) 0.001(2) -0.008(3)
C2 0.015(3) 0.035(3) 0.023(3) -0.003(3) 0.006(2) -0.006(3)
C3 0.028(3) 0.040(4) 0.019(3) -0.001(3) 0.002(3) -0.011(3)
C4 0.036(4) 0.046(4) 0.024(4) -0.004(3) -0.008(3) -0.018(3)
C5 0.028(4) 0.039(4) 0.019(3) -0.003(3) -0.001(3) -0.010(3)
C6 0.021(3) 0.041(4) 0.020(3) 0.003(3) -0.001(2) -0.006(3)
C7 0.016(3) 0.032(3) 0.021(3) -0.001(2) 0.000(2) 0.000(2)
C8 0.022(3) 0.035(3) 0.019(3) -0.001(3) 0.010(2) 0.001(3)
C9 0.019(3) 0.033(3) 0.026(3) 0.009(3) 0.012(3) 0.009(3)
C10 0.013(3) 0.030(3) 0.031(4) 0.007(3) 0.013(3) -0.002(2)
C11 0.019(3) 0.027(3) 0.014(3) 0.005(2) 0.008(2) -0.003(3)
C12 0.017(3) 0.032(3) 0.024(3) 0.002(3) 0.011(3) -0.005(3)
C13 0.050(5) 0.027(4) 0.040(5) -0.005(3) 0.011(4) 0.002(3)
C14 0.031(4) 0.054(5) 0.044(5) 0.019(4) 0.000(3) 0.013(4)
C15 0.024(3) 0.045(4) 0.028(4) 0.001(3) 0.002(3) -0.010(3)
C16 0.027(4) 0.026(3) 0.029(4) 0.003(3) 0.003(3) -0.002(3)
C17 0.022(3) 0.044(4) 0.020(3) 0.000(3) -0.001(3) -0.002(3)
C18 0.019(3) 0.038(4) 0.030(4) -0.005(3) 0.006(3) -0.009(3)
C19 0.023(4) 0.045(4) 0.055(5) -0.007(4) -0.003(3) 0.001(3)
C20 0.031(4) 0.043(4) 0.038(4) -0.006(3) 0.011(3) -0.003(3)
C21 0.070(7) 0.046(5) 0.070(7) -0.028(5) 0.029(6) -0.005(5)
C22 0.066(6) 0.042(5) 0.062(6) -0.011(4) 0.012(5) 0.004(4)
N4 0.084(8) 0.085(7) 0.065(6) -0.030(6) 0.004(6) 0.009(6)

loop_
_atom_type_symbol
_atom_type_description
_atom_type_scat_dispersion_real
_atom_type_scat_dispersion_imag
_atom_type_scat_source
C C 0.0137 0.0067 'International Tables Vol C Tables 4.2.6.8 and 6.1.1.4'
H H 0.0000 0.0000 'International Tables Vol C Tables 4.2.6.8 and 6.1.1.4'
F F 0.0583 0.0400 'International Tables Vol C Tables 4.2.6.8 and 6.1.1.4'
Ir Ir -5.7005 5.2682 'International Tables Vol C Tables 4.2.6.8 and 6.1.1.4'
N N 0.0241 0.0134 'International Tables Vol C Tables 4.2.6.8 and 6.1.1.4'
O O 0.0389 0.0241 'International Tables Vol C Tables 4.2.6.8 and 6.1.1.4'
S S 0.2925 0.4295 'International Tables Vol C Tables 4.2.6.8 and 6.1.1.4'

loop_
_geom_angle_atom_site_label_1
_geom_angle_atom_site_label_2
_geom_angle_atom_site_label_3
_geom_angle
_geom_angle_site_symmetry_3
N3 Ir1 C8 147.1(2) .
N3 Ir1 C12 108.1(2) .
C8 Ir1 C12 39.3(3) .
N3 Ir1 C10 111.0(2) .
C8 Ir1 C10 65.5(3) .
C12 Ir1 C10 65.7(3) .
N3 Ir1 C9 150.2(3) .
C8 Ir1 C9 39.0(3) .
C12 Ir1 C9 65.8(3) .
C10 Ir1 C9 39.2(2) .
N3 Ir1 N1 88.8(2) .
C8 Ir1 N1 96.9(2) .
C12 Ir1 N1 107.3(2) .
C10 Ir1 N1 160.1(2) .
C9 Ir1 N1 121.1(2) .
N3 Ir1 C11 92.1(2) .
C8 Ir1 C11 64.6(2) .
C12 Ir1 C11 38.7(3) .
C10 Ir1 C11 38.3(3) .
C9 Ir1 C11 64.5(2) .
N1 Ir1 C11 143.7(2) .
N3 Ir1 N2 88.3(2) 3_665
C8 Ir1 N2 124.6(2) 3_665
C12 Ir1 N2 162.5(2) 3_665
C10 Ir1 N2 103.3(2) 3_665
C9 Ir1 N2 97.0(2) 3_665
N1 Ir1 N2 78.41(19) 3_665
C11 Ir1 N2 137.9(2) 3_665
C1 N1 C7 101.3(5) .
C1 N1 Ir1 110.6(4) .
C7 N1 Ir1 147.8(4) .
C1 N2 C2 103.1(5) .
C1 N2 Ir1 110.3(4) 3_665
C2 N2 Ir1 146.5(4) 3_665
C18 N3 Ir1 165.7(5) .
O2 S1 O1 116.4(5) .
O2 S1 O3 114.7(5) .
O1 S1 O3 115.5(5) .
O2 S1 C20 101.7(4) .
O1 S1 C20 104.0(4) .
O3 S1 C20 101.3(5) .
N2 C1 N1 119.5(6) .
N2 C1 C1 120.4(7) 3_665
N1 C1 C1 120.0(7) 3_665
C3 C2 N2 131.8(6) .
C3 C2 C7 121.4(6) .
N2 C2 C7 106.8(5) .
C4 C3 C2 117.7(6) .
C4 C3 H3 121.1 .
C2 C3 H3 121.1 .
C3 C4 C5 121.3(6) .
C3 C4 H4 119.4 .
C5 C4 H4 119.4 .
C6 C5 C4 120.8(6) .
C6 C5 H5 119.6 .
C4 C5 H5 119.6 .
C5 C6 C7 118.2(6) .
C5 C6 H6 120.9 .
C7 C6 H6 120.9 .
N1 C7 C6 130.5(6) .
N1 C7 C2 109.1(5) .
C6 C7 C2 120.4(6) .
C9 C8 C12 108.4(6) .
C9 C8 C13 127.1(7) .
C12 C8 C13 124.4(7) .
C9 C8 Ir1 70.8(3) .
C12 C8 Ir1 70.3(3) .
C13 C8 Ir1 127.9(5) .
C8 C9 C10 107.8(6) .
C8 C9 C14 125.3(7) .
C10 C9 C14 126.9(7) .
C8 C9 Ir1 70.3(3) .
C10 C9 Ir1 70.3(3) .
C14 C9 Ir1 126.0(5) .
C11 C10 C9 107.2(6) .
C11 C10 C15 125.5(6) .
C9 C10 C15 126.5(6) .
C11 C10 Ir1 71.3(3) .
C9 C10 Ir1 70.5(3) .
C15 C10 Ir1 131.5(5) .
C10 C11 C12 110.0(6) .
C10 C11 C16 124.8(6) .
C12 C11 C16 125.2(6) .
C10 C11 Ir1 70.4(3) .
C12 C11 Ir1 70.0(3) .
C16 C11 Ir1 126.2(4) .
C11 C12 C8 106.6(6) .
C11 C12 C17 124.5(6) .
C8 C12 C17 128.2(7) .
C11 C12 Ir1 71.3(4) .
C8 C12 Ir1 70.3(4) .
C17 C12 Ir1 130.8(4) .
C8 C13 H13A 109.5 .
C8 C13 H13B 109.5 .
H13A C13 H13B 109.5 .
C8 C13 H13C 109.5 .
H13A C13 H13C 109.5 .
H13B C13 H13C 109.5 .
C9 C14 H14A 109.5 .
C9 C14 H14B 109.5 .
H14A C14 H14B 109.5 .
C9 C14 H14C 109.5 .
H14A C14 H14C 109.5 .
H14B C14 H14C 109.5 .
C10 C15 H15A 109.5 .
C10 C15 H15B 109.5 .
H15A C15 H15B 109.5 .
C10 C15 H15C 109.5 .
H15A C15 H15C 109.5 .
H15B C15 H15C 109.5 .
C11 C16 H16A 109.5 .
C11 C16 H16B 109.5 .
H16A C16 H16B 109.5 .
C11 C16 H16C 109.5 .
H16A C16 H16C 109.5 .
H16B C16 H16C 109.5 .
C12 C17 H17A 109.5 .
C12 C17 H17B 109.5 .
H17A C17 H17B 109.5 .
C12 C17 H17C 109.5 .
H17A C17 H17C 109.5 .
H17B C17 H17C 109.5 .
N3 C18 C19 178.0(7) .
C18 C19 H19A 109.5 .
C18 C19 H19B 109.5 .
H19A C19 H19B 109.5 .
C18 C19 H19C 109.5 .
H19A C19 H19C 109.5 .
H19B C19 H19C 109.5 .
F2 C20 F3 108.1(7) .
F2 C20 F1 107.6(7) .
F3 C20 F1 104.5(7) .
F2 C20 S1 111.6(6) .
F3 C20 S1 111.3(6) .
F1 C20 S1 113.3(6) .
N4 C21 C22 179.6(12) .
C21 C22 H22A 109.5 .
C21 C22 H22B 109.5 .
H22A C22 H22B 109.5 .
C21 C22 H22C 109.5 .
H22A C22 H22C 109.5 .
H22B C22 H22C 109.5 .

loop_
_geom_bond_atom_site_label_1
_geom_bond_atom_site_label_2
_geom_bond_distance
_geom_bond_site_symmetry_2
Ir1 N3 2.054(6) .
Ir1 C8 2.155(6) .
Ir1 C12 2.155(6) .
Ir1 C10 2.159(6) .
Ir1 C9 2.161(6) .
Ir1 N1 2.167(5) .
Ir1 C11 2.171(6) .
Ir1 N2 2.195(5) 3_665
N1 C1 1.331(8) .
N1 C7 1.392(8) .
N2 C1 1.312(8) .
N2 C2 1.394(9) .
N3 C18 1.131(9) .
O1 S1 1.416(6) .
O2 S1 1.414(7) .
O3 S1 1.437(7) .
S1 C20 1.805(9) .
F1 C20 1.352(9) .
F2 C20 1.323(10) .
F3 C20 1.345(10) .
C1 C1 1.426(12) 3_665
C2 C3 1.388(10) .
C2 C7 1.423(10) .
C3 C4 1.384(10) .
C3 H3 0.9500 .
C4 C5 1.424(10) .
C4 H4 0.9500 .
C5 C6 1.382(9) .
C5 H5 0.9500 .
C6 C7 1.396(9) .
C6 H6 0.9500 .
C8 C9 1.439(10) .
C8 C12 1.450(10) .
C8 C13 1.489(10) .
C9 C10 1.450(9) .
C9 C14 1.479(10) .
C10 C11 1.422(10) .
C10 C15 1.472(10) .
C11 C12 1.433(10) .
C11 C16 1.510(9) .
C12 C17 1.485(10) .
C13 H13A 0.9800 .
C13 H13B 0.9800 .
C13 H13C 0.9800 .
C14 H14A 0.9800 .
C14 H14B 0.9800 .
C14 H14C 0.9800 .
C15 H15A 0.9800 .
C15 H15B 0.9800 .
C15 H15C 0.9800 .
C16 H16A 0.9800 .
C16 H16B 0.9800 .
C16 H16C 0.9800 .
C17 H17A 0.9800 .
C17 H17B 0.9800 .
C17 H17C 0.9800 .
C18 C19 1.460(11) .
C19 H19A 0.9800 .
C19 H19B 0.9800 .
C19 H19C 0.9800 .
C21 N4 1.153(16) .
C21 C22 1.417(18) .
C22 H22A 0.9800 .
C22 H22B 0.9800 .
C22 H22C 0.9800 .

loop_
_geom_torsion_atom_site_label_1
_geom_torsion_atom_site_label_2
_geom_torsion_atom_site_label_3
_geom_torsion_atom_site_label_4
_geom_torsion
_geom_torsion_site_symmetry_1
_geom_torsion_site_symmetry_4
C2 N2 C1 N1 -2.1(8) . .
Ir1 N2 C1 N1 175.3(5) 3_665 .
C2 N2 C1 C1 -178.6(8) . 3_665
Ir1 N2 C1 C1 -1.2(10) 3_665 3_665
C7 N1 C1 N2 1.4(8) . .
Ir1 N1 C1 N2 177.3(5) . .
C7 N1 C1 C1 177.9(8) . 3_665
Ir1 N1 C1 C1 -6.1(9) . 3_665
C1 N2 C2 C3 -178.0(8) . .
Ir1 N2 C2 C3 6.5(14) 3_665 .
C1 N2 C2 C7 1.7(7) . .
Ir1 N2 C2 C7 -173.8(6) 3_665 .
N2 C2 C3 C4 -178.2(7) . .
C7 C2 C3 C4 2.1(11) . .
C2 C3 C4 C5 1.4(12) . .
C3 C4 C5 C6 -3.8(12) . .
C4 C5 C6 C7 2.5(10) . .
C1 N1 C7 C6 -177.8(7) . .
Ir1 N1 C7 C6 9.3(13) . .
C1 N1 C7 C2 -0.1(7) . .
Ir1 N1 C7 C2 -173.0(6) . .
C5 C6 C7 N1 178.4(6) . .
C5 C6 C7 C2 0.9(10) . .
C3 C2 C7 N1 178.7(6) . .
N2 C2 C7 N1 -1.1(7) . .
C3 C2 C7 C6 -3.3(10) . .
N2 C2 C7 C6 176.9(6) . .
C12 C8 C9 C10 0.0(7) . .
C13 C8 C9 C10 -176.0(6) . .
Ir1 C8 C9 C10 60.6(4) . .
C12 C8 C9 C14 178.7(6) . .
C13 C8 C9 C14 2.8(11) . .
Ir1 C8 C9 C14 -120.7(7) . .
C12 C8 C9 Ir1 -60.6(4) . .
C13 C8 C9 Ir1 123.4(7) . .
C8 C9 C10 C11 1.6(7) . .
C14 C9 C10 C11 -177.0(6) . .
Ir1 C9 C10 C11 62.2(4) . .
C8 C9 C10 C15 171.7(6) . .
C14 C9 C10 C15 -7.0(11) . .
Ir1 C9 C10 C15 -127.7(7) . .
C8 C9 C10 Ir1 -60.6(4) . .
C14 C9 C10 Ir1 120.8(7) . .
C9 C10 C11 C12 -2.7(7) . .
C15 C10 C11 C12 -172.9(6) . .
Ir1 C10 C11 C12 58.9(4) . .
C9 C10 C11 C16 177.3(5) . .
C15 C10 C11 C16 7.1(10) . .
Ir1 C10 C11 C16 -121.0(6) . .
C9 C10 C11 Ir1 -61.7(4) . .
C15 C10 C11 Ir1 128.1(6) . .
C10 C11 C12 C8 2.7(7) . .
C16 C11 C12 C8 -177.3(6) . .
Ir1 C11 C12 C8 61.9(4) . .
C10 C11 C12 C17 173.7(6) . .
C16 C11 C12 C17 -6.4(9) . .
Ir1 C11 C12 C17 -127.2(6) . .
C10 C11 C12 Ir1 -59.2(4) . .
C16 C11 C12 Ir1 120.8(6) . .
C9 C8 C12 C11 -1.7(6) . .
C13 C8 C12 C11 174.5(6) . .
Ir1 C8 C12 C11 -62.5(4) . .
C9 C8 C12 C17 -172.2(6) . .
C13 C8 C12 C17 4.0(10) . .
Ir1 C8 C12 C17 127.0(6) . .
C9 C8 C12 Ir1 60.9(4) . .
C13 C8 C12 Ir1 -123.0(6) . .
O2 S1 C20 F2 -55.0(7) . .
O1 S1 C20 F2 -176.3(7) . .
O3 S1 C20 F2 63.5(7) . .
O2 S1 C20 F3 65.9(7) . .
O1 S1 C20 F3 -55.4(7) . .
O3 S1 C20 F3 -175.6(6) . .
O2 S1 C20 F1 -176.6(7) . .
O1 S1 C20 F1 62.0(7) . .
O3 S1 C20 F1 -58.1(7) . .
